data_1501629
loop_
_publ_author_name
'Yang, Sihai'
'Callear, Samantha K.'
'Ramirez-Cuesta, Anibal J.'
'David, William I. F.'
'Sun, Junliang'
'Blake, Alexander J.'
'Champness, Neil R.'
'Schr\"oder, Martin'

_publ_section_title
;
 Pore with gate: modulating hydrogen storage in metal-organic framework
 materials via cation exchange
;
_journal_name_full 'Faraday Discussions'
_journal_page_first 19
_journal_paper_doi 10.1039/c1fd00006c
_journal_volume 151
_journal_year 2011
_chemical_formula_moiety 'In (C22 O8 H6 F4) (C2 H8 N), 2(C3 H7 N O), 4.0(H2 O)'
_chemical_formula_sum 'C30 H36 F4 In N3 O14'
_chemical_formula_weight 853.44
_chemical_name_systematic
;
?
;
_space_group_IT_number 142
_symmetry_cell_setting tetragonal
_symmetry_space_group_name_Hall '-I 4bd 2c'
_symmetry_space_group_name_H-M 'I 41/a c d :2'
_atom_sites_solution_hydrogens geom
_atom_sites_solution_primary direct
_atom_sites_solution_secondary difmap
_audit_creation_method 'enCIFer editing of SHELXL97 CIF output'
_cell_angle_alpha 90.00
_cell_angle_beta 90.00
_cell_angle_gamma 90.00
_cell_formula_units_Z 16
_cell_length_a 19.807(5)
_cell_length_b 19.807(5)
_cell_length_c 53.454(9)
_cell_measurement_reflns_used 937
_cell_measurement_temperature 120(2)
_cell_measurement_theta_max 24.84
_cell_measurement_theta_min 2.50
_cell_volume 20971(8)
_computing_cell_refinement 'Bruker SAINT'
_computing_data_collection 'Bruker APEX2'
_computing_data_reduction 'Bruker SAINT'
_computing_publication_material 'enCIFer (Allen et al., 2004); PLATON (Spek, 2009)'
_computing_structure_refinement 'SHELXL97 (Sheldrick, 2008)'
_computing_structure_solution 'SHELXS97 (Sheldrick, 2008)'
_diffrn_ambient_temperature 120(2)
_diffrn_detector_area_resol_mean 66.06
_diffrn_measured_fraction_theta_full 0.990
_diffrn_measured_fraction_theta_max 0.990
_diffrn_measurement_device_type 'Bruker SMART APEXII CCD diffractometer'
_diffrn_measurement_method 'fine-slice \w scans'
_diffrn_radiation_monochromator 'silicon 111'
_diffrn_radiation_source 'Daresbury SRS Station 9.8'
_diffrn_radiation_type synchrotron
_diffrn_radiation_wavelength 0.6943
_diffrn_reflns_av_R_equivalents 0.054
_diffrn_reflns_av_sigmaI/netI 0.022
_diffrn_reflns_limit_h_max 21
_diffrn_reflns_limit_h_min -22
_diffrn_reflns_limit_k_max 21
_diffrn_reflns_limit_k_min -22
_diffrn_reflns_limit_l_max 59
_diffrn_reflns_limit_l_min -59
_diffrn_reflns_number 61209
_diffrn_reflns_theta_full 22.69
_diffrn_reflns_theta_max 22.69
_diffrn_reflns_theta_min 2.28
_exptl_absorpt_coefficient_mu 0.513
_exptl_absorpt_correction_T_max 1.00
_exptl_absorpt_correction_T_min 0.86
_exptl_absorpt_correction_type multi-scan
_exptl_absorpt_process_details 'Bruker SADABS'
_exptl_crystal_colour COLOURLESS
_exptl_crystal_density_diffrn 1.081
_exptl_crystal_description BLOCK
_exptl_crystal_F_000 6944
_exptl_crystal_size_max 0.14
_exptl_crystal_size_mid 0.12
_exptl_crystal_size_min 0.12
_platon_squeeze_details
;
Approximately 70% of the unit cell volume comprises a large region of
disordered solvent and counter-cations which could not be modelled as
discrete atomic sites. We employed PLATON SQUEEZE to calculate the
contribution to the diffraction from the solvent/cation region and
thereby produced a set of solvent-free diffraction intensities. SQUEEZE
estimated a total count of 1559 electrons per unit cell, which were
assigned to be 2.0 DMF and 4.0 water molecules per indium. The final
formula was calculated from the TGA combined with elemental analysis data.
;
_refine_diff_density_max 0.30
_refine_diff_density_min -0.77
_refine_diff_density_rms 0.06
_refine_ls_extinction_method none
_refine_ls_goodness_of_fit_ref 1.05
_refine_ls_hydrogen_treatment constr
_refine_ls_matrix_type full
_refine_ls_number_parameters 159
_refine_ls_number_reflns 3732
_refine_ls_number_restraints 0
_refine_ls_restrained_S_all 1.05
_refine_ls_R_factor_all 0.0685
_refine_ls_R_factor_gt 0.0548
_refine_ls_shift/su_max 0.001
_refine_ls_shift/su_mean 0.000
_refine_ls_structure_factor_coef Fsqd
_refine_ls_weighting_details 'calc w=1/[\s^2^(Fo^2^)+(0.093P)^2^+40.85P] where P=(Fo^2^+2Fc^2^)/3'
_refine_ls_weighting_scheme calc
_refine_ls_wR_factor_gt 0.168
_refine_ls_wR_factor_ref 0.177
_reflns_number_gt 2959
_reflns_number_total 3732
_reflns_threshold_expression >2sigma(I)
_cod_data_source_file c1fd00006c.txt
_cod_data_source_block NOTT-212
_cod_original_sg_symbol_H-M 'I 41/acd'
_cod_database_code 1501629

loop_
_symmetry_equiv_pos_as_xyz
'x, y, z'
'-x+1/2, -y, z+1/2'
'-y+1/4, x+3/4, z+1/4'
'y+1/4, -x+1/4, z+3/4'
'-x+1/2, y, -z'
'x, -y, -z+1/2'
'y+1/4, x+3/4, -z+3/4'
'-y+1/4, -x+1/4, -z+1/4'
'x+1/2, y+1/2, z+1/2'
'-x+1, -y+1/2, z+1'
'-y+3/4, x+5/4, z+3/4'
'y+3/4, -x+3/4, z+5/4'
'-x+1, y+1/2, -z+1/2'
'x+1/2, -y+1/2, -z+1'
'y+3/4, x+5/4, -z+5/4'
'-y+3/4, -x+3/4, -z+3/4'
'-x, -y, -z'
'x-1/2, y, -z-1/2'
'y-1/4, -x-3/4, -z-1/4'
'-y-1/4, x-1/4, -z-3/4'
'x-1/2, -y, z'
'-x, y, z-1/2'
'-y-1/4, -x-3/4, z-3/4'
'y-1/4, x-1/4, z-1/4'
'-x+1/2, -y+1/2, -z+1/2'
'x, y+1/2, -z'
'y+1/4, -x-1/4, -z+1/4'
'-y+1/4, x+1/4, -z-1/4'
'x, -y+1/2, z+1/2'
'-x+1/2, y+1/2, z'
'-y+1/4, -x-1/4, z-1/4'
'y+1/4, x+1/4, z+1/4'

loop_
_atom_site_label
_atom_site_type_symbol
_atom_site_fract_x
_atom_site_fract_y
_atom_site_fract_z
_atom_site_U_iso_or_equiv
_atom_site_adp_type
_atom_site_occupancy
_atom_site_symmetry_multiplicity
_atom_site_calc_flag
_atom_site_refinement_flags
In1 In 0.756915(17) 0.006915(17) 0.1250 0.0579(3) Uani 1 2 d S
O1 O 0.3827(2) 0.0032(2) 0.13142(8) 0.1064(14) Uani 1 1 d .
O2 O 0.33033(16) -0.01273(18) 0.09579(7) 0.0843(10) Uani 1 1 d .
O3 O 0.64166(18) 0.00522(16) 0.12862(6) 0.0737(9) Uani 1 1 d .
O4 O 0.68837(15) 0.00914(15) 0.09170(5) 0.0674(8) Uani 1 1 d .
F1 F 0.57550(17) 0.0949(2) 0.02376(5) 0.1129(12) Uani 1 1 d .
F2 F 0.56952(16) 0.0949(2) -0.02570(5) 0.1124(12) Uani 1 1 d .
C1 C 0.3838(3) -0.0043(3) 0.10824(12) 0.0842(15) Uani 1 1 d .
C2 C 0.6366(3) 0.0061(2) 0.10514(9) 0.0707(13) Uani 1 1 d .
C3 C 0.5691(2) 0.0045(3) 0.09287(9) 0.0728(13) Uani 1 1 d .
C4 C 0.5095(2) 0.0032(2) 0.10657(10) 0.0788(15) Uani 1 1 d .
H4 H 0.5108 0.0055 0.1243 0.095 Uiso 1 1 calc R
C5 C 0.4478(3) -0.0016(3) 0.09425(9) 0.0830(15) Uani 1 1 d .
C6 C 0.4464(3) -0.0043(3) 0.06853(10) 0.0894(17) Uani 1 1 d .
H6 H 0.4041 -0.0079 0.0602 0.107 Uiso 1 1 calc R
C7 C 0.5054(2) -0.0017(3) 0.05436(11) 0.093(2) Uani 1 1 d .
C8 C 0.5672(2) 0.0021(3) 0.06683(9) 0.0812(15) Uani 1 1 d .
H8 H 0.6080 0.0030 0.0575 0.097 Uiso 1 1 calc R
C9 C 0.5023(2) -0.0013(3) 0.02679(10) 0.086(2) Uani 1 1 d .
C10 C 0.5377(3) 0.0472(4) 0.01253(10) 0.1002(19) Uani 1 1 d .
C11 C 0.5356(3) 0.0461(4) -0.01352(10) 0.0995(19) Uani 1 1 d .

loop_
_atom_site_aniso_label
_atom_site_aniso_U_11
_atom_site_aniso_U_22
_atom_site_aniso_U_33
_atom_site_aniso_U_23
_atom_site_aniso_U_13
_atom_site_aniso_U_12
In1 0.0691(3) 0.0691(3) 0.0355(3) 0.00185(12) -0.00185(12) -0.00173(17)
O1 0.092(3) 0.152(4) 0.076(3) 0.010(2) 0.021(2) 0.002(2)
O2 0.052(2) 0.114(3) 0.087(2) 0.0029(19) 0.0093(18) -0.0020(17)
O3 0.067(2) 0.109(3) 0.0449(18) 0.0055(15) 0.0016(14) -0.0020(15)
O4 0.0580(18) 0.092(2) 0.0525(17) 0.0062(14) -0.0019(15) 0.0112(14)
F1 0.101(2) 0.171(3) 0.0669(19) 0.007(2) -0.0089(17) -0.023(2)
F2 0.094(2) 0.174(3) 0.0693(19) 0.014(2) -0.0018(16) -0.029(2)
C1 0.070(4) 0.107(4) 0.075(4) 0.005(3) 0.019(3) 0.005(3)
C2 0.081(3) 0.081(3) 0.050(3) 0.002(2) -0.003(2) 0.003(2)
C3 0.059(3) 0.104(4) 0.056(3) 0.010(2) -0.004(2) 0.009(2)
C4 0.069(3) 0.111(4) 0.057(3) 0.000(3) 0.006(2) 0.002(2)
C5 0.058(3) 0.128(5) 0.063(3) 0.014(3) 0.002(2) 0.002(2)
C6 0.057(3) 0.142(5) 0.070(3) 0.019(3) -0.004(2) -0.006(3)
C7 0.061(3) 0.162(6) 0.056(3) 0.000(3) -0.002(2) 0.004(3)
C8 0.057(3) 0.132(5) 0.055(3) 0.005(3) -0.002(2) 0.012(3)
C9 0.034(2) 0.170(6) 0.055(3) 0.007(3) -0.0033(19) 0.002(3)
C10 0.068(3) 0.170(6) 0.063(3) 0.009(4) -0.012(3) -0.014(4)
C11 0.070(4) 0.166(6) 0.063(3) 0.016(4) -0.006(3) -0.002(4)

loop_
_atom_type_symbol
_atom_type_description
_atom_type_scat_dispersion_real
_atom_type_scat_dispersion_imag
_atom_type_scat_source
C C 0.0033 0.0016 'International Tables Vol C Tables 4.2.6.8 and 6.1.1.4'
H H 0.0000 0.0000 'International Tables Vol C Tables 4.2.6.8 and 6.1.1.4'
N N 0.0061 0.0033 'International Tables Vol C Tables 4.2.6.8 and 6.1.1.4'
O O 0.0106 0.0060 'International Tables Vol C Tables 4.2.6.8 and 6.1.1.4'
F F 0.0171 0.0103 'International Tables Vol C Tables 4.2.6.8 and 6.1.1.4'
In In -0.7276 1.3100 'International Tables Vol C Tables 4.2.6.8 and 6.1.1.4'

loop_
_geom_angle_atom_site_label_1
_geom_angle_atom_site_label_2
_geom_angle_atom_site_label_3
_geom_angle
_geom_angle_site_symmetry_1
_geom_angle_site_symmetry_3
O2 In1 O2 117.42(19) 20_656 21_655
O2 In1 O4 80.26(13) 20_656 15_534
O2 In1 O4 126.88(12) 20_656 .
O4 In1 O4 130.97(16) 15_534 .
O2 In1 O3 137.79(13) 20_656 15_534
O2 In1 O3 90.11(12) 20_656 .
O4 In1 O3 86.76(11) 15_534 .
O4 In1 O3 57.54(11) . .
O3 In1 O3 88.74(16) 15_534 .
O2 In1 O1 84.34(13) 20_656 21_655
O4 In1 O1 79.89(13) 15_534 21_655
O3 In1 O1 166.22(14) . 21_655
O2 In1 O1 55.35(13) 20_656 20_656
O4 In1 O1 135.11(12) 15_534 20_656
O3 In1 O1 86.96(12) . 20_656
O1 In1 O1 100.09(19) 21_655 20_656
C1 O1 In1 82.7(3) . 27_565
C1 O2 In1 100.3(3) . 27_565
C2 O3 In1 89.7(3) . .
C2 O4 In1 92.3(3) . .
O1 C1 O2 121.7(5) . .
O1 C1 C5 121.0(6) . .
O2 C1 C5 117.3(5) . .
O4 C2 O3 120.4(5) . .
O4 C2 C3 118.9(4) . .
O3 C2 C3 120.7(5) . .
C4 C3 C8 120.1(4) . .
C4 C3 C2 122.1(4) . .
C8 C3 C2 117.8(4) . .
C5 C4 C3 119.9(5) . .
C6 C5 C4 119.6(5) . .
C6 C5 C1 119.2(5) . .
C4 C5 C1 121.2(5) . .
C5 C6 C7 121.6(5) . .
C6 C7 C8 118.6(5) . .
C6 C7 C9 120.6(4) . .
C8 C7 C9 120.8(4) . .
C3 C8 C7 120.2(5) . .
C11 C9 C10 115.8(5) 17_655 .
C11 C9 C7 122.6(5) 17_655 .
C10 C9 C7 121.5(5) . .
F1 C10 C11 118.2(5) . .
F1 C10 C9 120.8(5) . .
C11 C10 C9 120.9(6) . .
F2 C11 C9 119.5(5) . 17_655
F2 C11 C10 117.2(6) . .
C9 C11 C10 123.2(6) 17_655 .

loop_
_geom_bond_atom_site_label_1
_geom_bond_atom_site_label_2
_geom_bond_distance
_geom_bond_site_symmetry_2
In1 O2 2.137(3) 20_656
In1 O4 2.239(3) .
In1 O3 2.291(4) .
In1 O1 2.523(5) 20_656
O1 C1 1.248(7) .
O2 C1 1.262(7) .
O3 C2 1.259(5) .
O4 C2 1.254(6) .
F1 C10 1.347(7) .
F2 C11 1.346(7) .
C1 C5 1.474(7) .
C2 C3 1.488(7) .
C3 C4 1.391(7) .
C3 C8 1.393(7) .
C4 C5 1.390(7) .
C5 C6 1.376(7) .
C6 C7 1.394(7) .
C7 C8 1.396(7) .
C7 C9 1.475(8) .
C9 C11 1.361(8) 17_655
C9 C10 1.412(8) .
C10 C11 1.393(7) .

loop_
_platon_squeeze_void_nr
_platon_squeeze_void_average_x
_platon_squeeze_void_average_y
_platon_squeeze_void_average_z
_platon_squeeze_void_volume
_platon_squeeze_void_count_electrons
1 -0.023 0.217 -0.002 14633 1559
